data_7219244
loop_
_publ_author_name
'Zampakou, Marianthi'
'Balala, Sofia'
'Perdih, Franc'
'Kalogiannis, Stavros'
'Turel, Iztok'
'Psomas, George L.'

_publ_section_title
;
 Structure, antimicrobial activity, albumin-- and DNA--binding of
 manganese(II)--sparfloxacinato complexes
;
_journal_name_full 'RSC Adv.'
_journal_paper_doi 10.1039/C4RA11682H
_journal_year 2015
_chemical_formula_moiety 'C50 H50 F4 Mn N10 O6, 4(C H4 O)'
_chemical_formula_sum 'C54 H66 F4 Mn N10 O10'
_chemical_formula_weight 1146.11
_chemical_name_common bis(sparfloxacinato-O,O')-(1,10-phenanthroline-N,N')-manganese(II)--methanol(1/4)
_chemical_name_systematic
bis(5-amino-1-cyclopropyl-7-[(3R,5S)3,5-dimethylpiperazin-1-yl]-6,8-difluoro-4-oxo-quinoline-3-carboxylato-O,O')-(1,10-phenanthroline-N,N')-manganese(II)--methanol(1/4)
_space_group_IT_number 56
_symmetry_cell_setting orthorhombic
_symmetry_space_group_name_Hall '-P 2ab 2ac'
_symmetry_space_group_name_H-M 'P c c n'
_atom_sites_solution_hydrogens geom
_atom_sites_solution_primary direct
_atom_sites_solution_secondary difmap
_audit_creation_method SHELXL-97
_audit_update_record
;
2014-09-26 deposited with the CCDC.
2015-01-06 downloaded from the CCDC.
;
_cell_angle_alpha 90.00
_cell_angle_beta 90.00
_cell_angle_gamma 90.00
_cell_formula_units_Z 4
_cell_length_a 14.9469(5)
_cell_length_b 16.0111(5)
_cell_length_c 23.5378(6)
_cell_measurement_reflns_used 5390
_cell_measurement_temperature 293(2)
_cell_measurement_theta_max 30.4602
_cell_measurement_theta_min 2.8853
_cell_volume 5633.0(3)
_computing_cell_refinement 'CrysAlis PRO (Agilent, 2011)'
_computing_data_collection 'CrysAlis PRO (Agilent, 2011)'
_computing_data_reduction 'CrysAlis PRO (Agilent, 2011)'
_computing_structure_refinement 'SHELXL-97 (Sheldrick, 2008)'
_diffrn_ambient_temperature 293(2)
_diffrn_detector_area_resol_mean 10.4933
_diffrn_measured_fraction_theta_full 0.999
_diffrn_measured_fraction_theta_max 0.999
_diffrn_measurement_device_type 'SuperNova, Dual, Cu at zero, Atlas'
_diffrn_measurement_method '\w scans'
_diffrn_radiation_monochromator Mirror
_diffrn_radiation_source 'SuperNova (Mo) X-ray Source'
_diffrn_radiation_type MoK\a
_diffrn_radiation_wavelength 0.71073
_diffrn_reflns_av_R_equivalents 0.0515
_diffrn_reflns_av_sigmaI/netI 0.0590
_diffrn_reflns_limit_h_max 19
_diffrn_reflns_limit_h_min -17
_diffrn_reflns_limit_k_max 20
_diffrn_reflns_limit_k_min -20
_diffrn_reflns_limit_l_max 30
_diffrn_reflns_limit_l_min -22
_diffrn_reflns_number 21804
_diffrn_reflns_theta_full 27.48
_diffrn_reflns_theta_max 27.48
_diffrn_reflns_theta_min 3.01
_exptl_absorpt_coefficient_mu 0.313
_exptl_absorpt_correction_T_max 0.9969
_exptl_absorpt_correction_T_min 0.9907
_exptl_absorpt_correction_type multi-scan
_exptl_absorpt_process_details '(CrysAlis PRO; Agilent, 2011)'
_exptl_crystal_colour 'pale yellow'
_exptl_crystal_density_diffrn 1.351
_exptl_crystal_density_method 'not measured'
_exptl_crystal_description prism
_exptl_crystal_F_000 2404
_exptl_crystal_size_max 0.03
_exptl_crystal_size_mid 0.03
_exptl_crystal_size_min 0.01
_refine_diff_density_max 0.310
_refine_diff_density_min -0.341
_refine_diff_density_rms 0.046
_refine_ls_extinction_method none
_refine_ls_goodness_of_fit_ref 1.024
_refine_ls_hydrogen_treatment mixed
_refine_ls_matrix_type full
_refine_ls_number_parameters 366
_refine_ls_number_reflns 6465
_refine_ls_number_restraints 0
_refine_ls_restrained_S_all 1.024
_refine_ls_R_factor_all 0.1068
_refine_ls_R_factor_gt 0.0535
_refine_ls_shift/su_max 0.001
_refine_ls_shift/su_mean 0.000
_refine_ls_structure_factor_coef Fsqd
_refine_ls_weighting_details 'calc w=1/[\s^2^(Fo^2^)+(0.0564P)^2^+1.2970P] where P=(Fo^2^+2Fc^2^)/3'
_refine_ls_weighting_scheme calc
_refine_ls_wR_factor_gt 0.1180
_refine_ls_wR_factor_ref 0.1406
_reflns_number_gt 3788
_reflns_number_total 6465
_reflns_threshold_expression >2\s(I)
_cod_data_source_file c4ra11682h2.cif
_cod_data_source_block 1
_cod_database_code 7219244

loop_
_symmetry_equiv_pos_as_xyz
'x, y, z'
'-x+1/2, -y+1/2, z'
'x+1/2, -y, -z+1/2'
'-x, y+1/2, -z+1/2'
'-x, -y, -z'
'x-1/2, y-1/2, -z'
'-x-1/2, y, z-1/2'
'x, -y-1/2, z-1/2'

loop_
_atom_site_label
_atom_site_type_symbol
_atom_site_fract_x
_atom_site_fract_y
_atom_site_fract_z
_atom_site_U_iso_or_equiv
_atom_site_adp_type
_atom_site_occupancy
_atom_site_symmetry_multiplicity
_atom_site_calc_flag
_atom_site_refinement_flags
Mn1 Mn 0.2500 0.2500 0.27049(2) 0.04114(17) Uani 1 2 d S
N1 N 0.30279(15) 0.18210(14) 0.19243(9) 0.0486(6) Uani 1 1 d .
N2 N 0.21852(15) 0.01358(12) 0.45252(8) 0.0419(5) Uani 1 1 d .
N3 N 0.44599(16) 0.21608(14) 0.39907(9) 0.0551(6) Uani 1 1 d .
H3A H 0.4943 0.2420 0.4082 0.066 Uiso 1 1 calc R
H3B H 0.4213 0.2252 0.3666 0.066 Uiso 1 1 calc R
N4 N 0.45228(17) 0.09276(13) 0.58445(9) 0.0523(6) Uani 1 1 d .
N5 N 0.50610(16) 0.08566(14) 0.69872(9) 0.0485(6) Uani 1 1 d .
H5A H 0.4935(19) 0.0879(16) 0.7370(12) 0.058 Uiso 1 1 d .
O1 O 0.14290(13) 0.16576(11) 0.28450(7) 0.0533(5) Uani 1 1 d .
O2 O 0.04838(13) 0.08002(12) 0.32687(8) 0.0551(5) Uani 1 1 d .
O3 O 0.31411(12) 0.17139(11) 0.33160(7) 0.0490(5) Uani 1 1 d .
F1 F 0.52860(11) 0.18906(10) 0.49588(6) 0.0602(4) Uani 1 1 d .
F2 F 0.30003(11) 0.00772(9) 0.55905(6) 0.0563(4) Uani 1 1 d .
C1 C 0.12315(19) 0.11521(15) 0.32343(11) 0.0426(6) Uani 1 1 d .
C2 C 0.19072(17) 0.09602(15) 0.36883(10) 0.0388(6) Uani 1 1 d .
C3 C 0.16771(18) 0.03739(15) 0.40822(10) 0.0424(6) Uani 1 1 d .
H3 H 0.1123 0.0117 0.4041 0.051 Uiso 1 1 calc R
C4 C 0.27955(17) 0.12940(14) 0.37142(10) 0.0373(6) Uani 1 1 d .
C5 C 0.32958(17) 0.11531(14) 0.42330(10) 0.0361(6) Uani 1 1 d .
C6 C 0.40874(17) 0.16085(14) 0.43570(10) 0.0395(6) Uani 1 1 d .
C7 C 0.44980(17) 0.14748(16) 0.48738(10) 0.0421(6) Uani 1 1 d .
C8 C 0.41750(18) 0.09584(15) 0.53003(10) 0.0418(6) Uani 1 1 d .
C9 C 0.34051(19) 0.05107(15) 0.51626(10) 0.0419(6) Uani 1 1 d .
C10 C 0.29702(18) 0.05783(14) 0.46446(10) 0.0380(6) Uani 1 1 d .
C11 C 0.1929(2) -0.06154(17) 0.48344(12) 0.0540(7) Uani 1 1 d .
H11 H 0.1609 -0.0528 0.5193 0.065 Uiso 1 1 calc R
C12 C 0.1672(3) -0.1368(2) 0.45048(17) 0.0961(14) Uani 1 1 d .
H12A H 0.1688 -0.1331 0.4094 0.115 Uiso 1 1 calc R
H12B H 0.1201 -0.1719 0.4657 0.115 Uiso 1 1 calc R
C13 C 0.2538(3) -0.13456(19) 0.48137(16) 0.0791(10) Uani 1 1 d .
H13A H 0.2594 -0.1684 0.5154 0.095 Uiso 1 1 calc R
H13B H 0.3081 -0.1295 0.4591 0.095 Uiso 1 1 calc R
C14 C 0.5035(2) 0.16133(17) 0.60892(10) 0.0504(7) Uani 1 1 d .
H14A H 0.4864 0.2134 0.5910 0.061 Uiso 1 1 calc R
H14B H 0.5668 0.1524 0.6021 0.061 Uiso 1 1 calc R
C15 C 0.48621(19) 0.16652(16) 0.67244(11) 0.0486(7) Uani 1 1 d .
H15 H 0.4229 0.1795 0.6786 0.058 Uiso 1 1 calc R
C16 C 0.5422(2) 0.23439(19) 0.69947(13) 0.0699(9) Uani 1 1 d .
H16A H 0.5300 0.2366 0.7395 0.105 Uiso 1 1 calc R
H16B H 0.5278 0.2872 0.6825 0.105 Uiso 1 1 calc R
H16C H 0.6045 0.2225 0.6936 0.105 Uiso 1 1 calc R
C17 C 0.4699(2) 0.01269(16) 0.61246(10) 0.0501(7) Uani 1 1 d .
H17A H 0.5323 -0.0025 0.6075 0.060 Uiso 1 1 calc R
H17B H 0.4333 -0.0306 0.5954 0.060 Uiso 1 1 calc R
C18 C 0.4488(2) 0.01960(16) 0.67508(10) 0.0479(7) Uani 1 1 d .
H18 H 0.3859 0.0354 0.6798 0.058 Uiso 1 1 calc R
C19 C 0.4656(2) -0.06298(19) 0.70516(12) 0.0684(9) Uani 1 1 d .
H19A H 0.5263 -0.0803 0.6987 0.103 Uiso 1 1 calc R
H19B H 0.4255 -0.1046 0.6906 0.103 Uiso 1 1 calc R
H19C H 0.4558 -0.0562 0.7452 0.103 Uiso 1 1 calc R
C20 C 0.3566(2) 0.1167(2) 0.19276(16) 0.0712(9) Uani 1 1 d .
H20 H 0.3718 0.0928 0.2275 0.085 Uiso 1 1 calc R
C21 C 0.3918(3) 0.0820(3) 0.1431(2) 0.0947(13) Uani 1 1 d .
H21 H 0.4301 0.0363 0.1450 0.114 Uiso 1 1 calc R
C22 C 0.3699(3) 0.1149(3) 0.0929(2) 0.0929(14) Uani 1 1 d .
H22 H 0.3941 0.0927 0.0597 0.111 Uiso 1 1 calc R
C23 C 0.3109(2) 0.1824(2) 0.08971(13) 0.0674(10) Uani 1 1 d .
C24 C 0.27964(18) 0.21502(16) 0.14154(10) 0.0455(7) Uani 1 1 d .
C25 C 0.2797(3) 0.2192(2) 0.03811(13) 0.0943(18) Uani 1 1 d .
H25 H 0.3014 0.1994 0.0036 0.113 Uiso 1 1 calc R
C26 C 0.7439(4) 0.0754(4) 0.7167(2) 0.143(2) Uani 1 1 d .
H26A H 0.7748 0.1269 0.7095 0.214 Uiso 1 1 calc R
H26B H 0.7866 0.0310 0.7205 0.214 Uiso 1 1 calc R
H26C H 0.7099 0.0804 0.7511 0.214 Uiso 1 1 calc R
O4 O 0.6890(2) 0.0588(3) 0.67364(16) 0.1392(13) Uani 1 1 d .
H4 H 0.6371 0.0597 0.6849 0.209 Uiso 1 1 calc R
C27 C -0.1523(5) 0.1622(4) 0.3651(3) 0.167(3) Uani 1 1 d .
H27A H -0.1297 0.1863 0.3307 0.251 Uiso 1 1 calc R
H27B H -0.1884 0.2025 0.3848 0.251 Uiso 1 1 calc R
H27C H -0.1880 0.1141 0.3562 0.251 Uiso 1 1 calc R
O5 O -0.0797(2) 0.1379(2) 0.40020(12) 0.1048(9) Uani 1 1 d .
H5 H -0.0413 0.1151 0.3808 0.157 Uiso 1 1 calc R

loop_
_atom_site_aniso_label
_atom_site_aniso_U_11
_atom_site_aniso_U_22
_atom_site_aniso_U_33
_atom_site_aniso_U_23
_atom_site_aniso_U_13
_atom_site_aniso_U_12
Mn1 0.0508(4) 0.0430(3) 0.0297(3) 0.000 0.000 -0.0028(3)
N1 0.0457(14) 0.0494(13) 0.0506(13) -0.0095(11) -0.0051(11) 0.0033(11)
N2 0.0473(14) 0.0357(11) 0.0427(12) 0.0068(9) 0.0008(10) -0.0047(10)
N3 0.0544(15) 0.0660(15) 0.0447(13) 0.0164(11) -0.0103(11) -0.0201(12)
N4 0.0712(17) 0.0467(13) 0.0390(12) 0.0028(10) -0.0126(12) 0.0055(12)
N5 0.0511(15) 0.0606(15) 0.0340(11) -0.0023(10) -0.0019(11) 0.0123(12)
O1 0.0590(13) 0.0539(11) 0.0469(10) 0.0096(9) -0.0154(9) -0.0123(10)
O2 0.0477(12) 0.0656(13) 0.0521(11) 0.0034(9) -0.0087(9) -0.0137(10)
O3 0.0478(11) 0.0587(11) 0.0405(10) 0.0111(8) -0.0059(9) -0.0082(9)
F1 0.0525(10) 0.0779(11) 0.0500(9) 0.0081(8) -0.0113(8) -0.0168(9)
F2 0.0661(11) 0.0609(10) 0.0418(8) 0.0162(7) 0.0022(8) -0.0022(8)
C1 0.0508(17) 0.0358(14) 0.0411(14) -0.0083(11) -0.0025(13) -0.0037(13)
C2 0.0429(15) 0.0371(13) 0.0364(13) -0.0038(10) 0.0006(12) -0.0034(11)
C3 0.0427(16) 0.0387(14) 0.0458(15) -0.0011(11) -0.0013(12) -0.0041(12)
C4 0.0450(15) 0.0328(13) 0.0342(13) 0.0014(10) 0.0022(11) 0.0011(11)
C5 0.0400(15) 0.0340(13) 0.0344(12) 0.0014(10) -0.0001(11) 0.0031(11)
C6 0.0439(16) 0.0376(14) 0.0370(13) 0.0017(10) 0.0006(12) 0.0039(12)
C7 0.0382(15) 0.0463(15) 0.0417(14) -0.0024(11) -0.0035(12) -0.0022(12)
C8 0.0483(17) 0.0418(14) 0.0354(13) 0.0004(11) -0.0013(12) 0.0090(12)
C9 0.0505(17) 0.0384(13) 0.0368(13) 0.0095(11) 0.0054(12) 0.0057(12)
C10 0.0417(15) 0.0328(13) 0.0393(13) 0.0020(10) 0.0022(12) 0.0046(11)
C11 0.063(2) 0.0447(16) 0.0547(17) 0.0155(13) 0.0043(15) -0.0093(14)
C12 0.147(4) 0.0484(19) 0.093(3) 0.0118(18) -0.016(3) -0.038(2)
C13 0.098(3) 0.0449(17) 0.095(3) 0.0130(17) 0.005(2) 0.0057(19)
C14 0.0586(19) 0.0511(16) 0.0416(15) -0.0024(12) -0.0058(13) 0.0033(14)
C15 0.0482(17) 0.0554(17) 0.0422(14) -0.0058(12) -0.0003(13) 0.0093(13)
C16 0.083(2) 0.067(2) 0.0594(19) -0.0145(15) -0.0129(18) 0.0007(18)
C17 0.0609(19) 0.0462(16) 0.0431(14) 0.0030(12) -0.0094(14) 0.0157(14)
C18 0.0492(17) 0.0524(16) 0.0423(14) 0.0058(12) -0.0015(13) 0.0148(13)
C19 0.087(3) 0.065(2) 0.0524(17) 0.0134(15) -0.0079(17) 0.0140(18)
C20 0.064(2) 0.059(2) 0.090(2) -0.0239(17) -0.0137(19) 0.0086(17)
C21 0.071(3) 0.077(3) 0.136(4) -0.053(3) 0.002(3) 0.009(2)
C22 0.089(3) 0.092(3) 0.097(3) -0.060(3) 0.027(3) -0.024(3)
C23 0.072(2) 0.073(2) 0.0573(19) -0.0265(16) 0.0184(17) -0.0417(19)
C24 0.0466(17) 0.0521(16) 0.0378(14) -0.0084(11) 0.0022(12) -0.0197(12)
C25 0.139(5) 0.106(4) 0.0374(14) -0.0163(16) 0.016(2) -0.078(3)
C26 0.126(4) 0.149(5) 0.153(5) -0.058(4) -0.056(4) 0.036(4)
O4 0.086(2) 0.185(3) 0.147(3) -0.060(3) -0.009(2) 0.043(2)
C27 0.148(6) 0.205(7) 0.149(5) 0.019(5) 0.022(5) 0.032(5)
O5 0.109(2) 0.108(2) 0.098(2) -0.0233(17) 0.0356(18) -0.0345(19)

loop_
_atom_type_symbol
_atom_type_description
_atom_type_scat_dispersion_real
_atom_type_scat_dispersion_imag
_atom_type_scat_source
C C 0.0033 0.0016 'International Tables Vol C Tables 4.2.6.8 and 6.1.1.4'
H H 0.0000 0.0000 'International Tables Vol C Tables 4.2.6.8 and 6.1.1.4'
N N 0.0061 0.0033 'International Tables Vol C Tables 4.2.6.8 and 6.1.1.4'
O O 0.0106 0.0060 'International Tables Vol C Tables 4.2.6.8 and 6.1.1.4'
Mn Mn 0.3368 0.7283 'International Tables Vol C Tables 4.2.6.8 and 6.1.1.4'
F F 0.0171 0.0103 'International Tables Vol C Tables 4.2.6.8 and 6.1.1.4'

loop_
_geom_angle_atom_site_label_1
_geom_angle_atom_site_label_2
_geom_angle_atom_site_label_3
_geom_angle
_geom_angle_site_symmetry_1
_geom_angle_site_symmetry_3
O1 Mn1 O1 162.09(10) 2 .
O1 Mn1 O3 86.07(7) 2 .
O1 Mn1 O3 81.90(7) . .
O1 Mn1 O3 81.90(7) 2 2
O1 Mn1 O3 86.07(7) . 2
O3 Mn1 O3 95.44(10) . 2
O1 Mn1 N1 94.79(8) 2 2
O1 Mn1 N1 99.66(7) . 2
O3 Mn1 N1 168.42(8) . 2
O3 Mn1 N1 96.12(7) 2 2
O1 Mn1 N1 99.66(7) 2 .
O1 Mn1 N1 94.79(8) . .
O3 Mn1 N1 96.12(7) . .
O3 Mn1 N1 168.42(8) 2 .
N1 Mn1 N1 72.34(11) 2 .
C20 N1 C24 118.0(3) . .
C20 N1 Mn1 125.8(2) . .
C24 N1 Mn1 116.09(17) . .
C3 N2 C10 119.1(2) . .
C3 N2 C11 118.2(2) . .
C10 N2 C11 122.6(2) . .
C6 N3 H3A 120.0 . .
C6 N3 H3B 120.0 . .
H3A N3 H3B 120.0 . .
C8 N4 C14 122.5(2) . .
C8 N4 C17 121.0(2) . .
C14 N4 C17 112.7(2) . .
C15 N5 C18 110.9(2) . .
C15 N5 H5A 109.7(17) . .
C18 N5 H5A 106.2(18) . .
C1 O1 Mn1 134.45(17) . .
C4 O3 Mn1 128.97(17) . .
O2 C1 O1 123.0(2) . .
O2 C1 C2 117.5(2) . .
O1 C1 C2 119.5(2) . .
C3 C2 C4 117.5(2) . .
C3 C2 C1 117.1(2) . .
C4 C2 C1 125.2(2) . .
N2 C3 C2 125.4(2) . .
N2 C3 H3 117.3 . .
C2 C3 H3 117.3 . .
O3 C4 C2 123.1(2) . .
O3 C4 C5 119.8(2) . .
C2 C4 C5 117.1(2) . .
C6 C5 C10 118.5(2) . .
C6 C5 C4 121.5(2) . .
C10 C5 C4 119.9(2) . .
N3 C6 C7 118.7(2) . .
N3 C6 C5 123.1(2) . .
C7 C6 C5 118.2(2) . .
F1 C7 C6 115.9(2) . .
F1 C7 C8 118.9(2) . .
C6 C7 C8 125.2(2) . .
N4 C8 C7 124.1(2) . .
N4 C8 C9 120.5(2) . .
C7 C8 C9 115.2(2) . .
F2 C9 C10 118.8(2) . .
F2 C9 C8 117.1(2) . .
C10 C9 C8 123.5(2) . .
C9 C10 N2 122.0(2) . .
C9 C10 C5 119.3(2) . .
N2 C10 C5 118.5(2) . .
N2 C11 C13 118.2(3) . .
N2 C11 C12 118.5(3) . .
C13 C11 C12 60.1(2) . .
N2 C11 H11 116.1 . .
C13 C11 H11 116.1 . .
C12 C11 H11 116.1 . .
C11 C12 C13 59.9(2) . .
C11 C12 H12A 117.8 . .
C13 C12 H12A 117.8 . .
C11 C12 H12B 117.8 . .
C13 C12 H12B 117.8 . .
H12A C12 H12B 114.9 . .
C11 C13 C12 60.0(2) . .
C11 C13 H13A 117.8 . .
C12 C13 H13A 117.8 . .
C11 C13 H13B 117.8 . .
C12 C13 H13B 117.8 . .
H13A C13 H13B 114.9 . .
N4 C14 C15 109.9(2) . .
N4 C14 H14A 109.7 . .
C15 C14 H14A 109.7 . .
N4 C14 H14B 109.7 . .
C15 C14 H14B 109.7 . .
H14A C14 H14B 108.2 . .
N5 C15 C16 110.2(2) . .
N5 C15 C14 109.4(2) . .
C16 C15 C14 111.0(2) . .
N5 C15 H15 108.7 . .
C16 C15 H15 108.7 . .
C14 C15 H15 108.7 . .
C15 C16 H16A 109.5 . .
C15 C16 H16B 109.5 . .
H16A C16 H16B 109.5 . .
C15 C16 H16C 109.5 . .
H16A C16 H16C 109.5 . .
H16B C16 H16C 109.5 . .
N4 C17 C18 109.7(2) . .
N4 C17 H17A 109.7 . .
C18 C17 H17A 109.7 . .
N4 C17 H17B 109.7 . .
C18 C17 H17B 109.7 . .
H17A C17 H17B 108.2 . .
N5 C18 C17 107.5(2) . .
N5 C18 C19 110.6(2) . .
C17 C18 C19 110.8(2) . .
N5 C18 H18 109.3 . .
C17 C18 H18 109.3 . .
C19 C18 H18 109.3 . .
C18 C19 H19A 109.5 . .
C18 C19 H19B 109.5 . .
H19A C19 H19B 109.5 . .
C18 C19 H19C 109.5 . .
H19A C19 H19C 109.5 . .
H19B C19 H19C 109.5 . .
N1 C20 C21 122.7(4) . .
N1 C20 H20 118.7 . .
C21 C20 H20 118.7 . .
C22 C21 C20 119.4(4) . .
C22 C21 H21 120.3 . .
C20 C21 H21 120.3 . .
C21 C22 C23 120.5(3) . .
C21 C22 H22 119.7 . .
C23 C22 H22 119.7 . .
C22 C23 C24 116.8(3) . .
C22 C23 C25 124.8(3) . .
C24 C23 C25 118.3(3) . .
N1 C24 C23 122.5(3) . .
N1 C24 C24 117.64(15) . 2
C23 C24 C24 119.9(2) . 2
C25 C25 C23 121.7(2) 2 .
C25 C25 H25 119.1 2 .
C23 C25 H25 119.1 . .
O4 C26 H26A 109.5 . .
O4 C26 H26B 109.5 . .
H26A C26 H26B 109.5 . .
O4 C26 H26C 109.5 . .
H26A C26 H26C 109.5 . .
H26B C26 H26C 109.5 . .
C26 O4 H4 109.5 . .
O5 C27 H27A 109.5 . .
O5 C27 H27B 109.5 . .
H27A C27 H27B 109.5 . .
O5 C27 H27C 109.5 . .
H27A C27 H27C 109.5 . .
H27B C27 H27C 109.5 . .
C27 O5 H5 109.5 . .

loop_
_geom_bond_atom_site_label_1
_geom_bond_atom_site_label_2
_geom_bond_distance
_geom_bond_site_symmetry_2
Mn1 O1 2.1190(18) 2
Mn1 O1 2.1190(18) .
Mn1 O3 2.1381(17) .
Mn1 O3 2.1381(17) 2
Mn1 N1 2.276(2) 2
Mn1 N1 2.276(2) .
N1 C20 1.320(4) .
N1 C24 1.354(3) .
N2 C3 1.345(3) .
N2 C10 1.399(3) .
N2 C11 1.457(3) .
N3 C6 1.355(3) .
N3 H3A 0.8600 .
N3 H3B 0.8600 .
N4 C8 1.383(3) .
N4 C14 1.457(3) .
N4 C17 1.466(3) .
N5 C15 1.465(3) .
N5 C18 1.470(4) .
N5 H5A 0.92(3) .
O1 C1 1.258(3) .
O2 C1 1.254(3) .
O3 C4 1.264(3) .
F1 C7 1.368(3) .
F2 C9 1.365(3) .
C1 C2 1.502(3) .
C2 C3 1.363(3) .
C2 C4 1.432(3) .
C3 H3 0.9300 .
C4 C5 1.450(3) .
C5 C6 1.420(3) .
C5 C10 1.422(3) .
C6 C7 1.379(3) .
C7 C8 1.387(3) .
C8 C9 1.394(4) .
C9 C10 1.386(3) .
C11 C13 1.483(4) .
C11 C12 1.484(4) .
C11 H11 0.9800 .
C12 C13 1.485(5) .
C12 H12A 0.9700 .
C12 H12B 0.9700 .
C13 H13A 0.9700 .
C13 H13B 0.9700 .
C14 C15 1.520(4) .
C14 H14A 0.9700 .
C14 H14B 0.9700 .
C15 C16 1.512(4) .
C15 H15 0.9800 .
C16 H16A 0.9600 .
C16 H16B 0.9600 .
C16 H16C 0.9600 .
C17 C18 1.511(4) .
C17 H17A 0.9700 .
C17 H17B 0.9700 .
C18 C19 1.521(4) .
C18 H18 0.9800 .
C19 H19A 0.9600 .
C19 H19B 0.9600 .
C19 H19C 0.9600 .
C20 C21 1.398(5) .
C20 H20 0.9300 .
C21 C22 1.335(6) .
C21 H21 0.9300 .
C22 C23 1.396(6) .
C22 H22 0.9300 .
C23 C24 1.407(4) .
C23 C25 1.429(5) .
C24 C24 1.428(6) 2
C25 C25 1.327(8) 2
C25 H25 0.9300 .
C26 O4 1.331(5) .
C26 H26A 0.9600 .
C26 H26B 0.9600 .
C26 H26C 0.9600 .
O4 H4 0.8200 .
C27 O5 1.418(6) .
C27 H27A 0.9600 .
C27 H27B 0.9600 .
C27 H27C 0.9600 .
O5 H5 0.8200 .

loop_
_geom_hbond_atom_site_label_D
_geom_hbond_atom_site_label_H
_geom_hbond_atom_site_label_A
_geom_hbond_distance_DH
_geom_hbond_distance_HA
_geom_hbond_distance_DA
_geom_hbond_angle_DHA
_geom_hbond_site_symmetry_A
N3 H3A O5 0.86 2.32 3.076(4) 147.4 2
N3 H3B O3 0.86 2.00 2.630(3) 129.5 .
N5 H5A O2 0.92(3) 2.21(3) 3.126(3) 173(2) 7_656
O4 H4 N5 0.82 2.03 2.830(4) 165.7 .
O5 H5 O2 0.82 1.93 2.739(3) 169.5 .

loop_
_geom_torsion_atom_site_label_1
_geom_torsion_atom_site_label_2
_geom_torsion_atom_site_label_3
_geom_torsion_atom_site_label_4
_geom_torsion
_geom_torsion_site_symmetry_1
_geom_torsion_site_symmetry_4
O1 Mn1 N1 C20 86.1(2) 2 .
O1 Mn1 N1 C20 -83.3(2) . .
O3 Mn1 N1 C20 -1.0(2) . .
O3 Mn1 N1 C20 -177.1(3) 2 .
N1 Mn1 N1 C20 178.0(3) 2 .
O1 Mn1 N1 C24 -90.59(19) 2 .
O1 Mn1 N1 C24 100.02(19) . .
O3 Mn1 N1 C24 -177.63(19) . .
O3 Mn1 N1 C24 6.2(5) 2 .
N1 Mn1 N1 C24 1.40(13) 2 .
O1 Mn1 O1 C1 -28.5(2) 2 .
O3 Mn1 O1 C1 19.8(2) . .
O3 Mn1 O1 C1 -76.3(2) 2 .
N1 Mn1 O1 C1 -171.9(2) 2 .
N1 Mn1 O1 C1 115.3(2) . .
O1 Mn1 O3 C4 137.8(2) 2 .
O1 Mn1 O3 C4 -28.9(2) . .
O3 Mn1 O3 C4 56.38(18) 2 .
N1 Mn1 O3 C4 -127.5(4) 2 .
N1 Mn1 O3 C4 -122.8(2) . .
Mn1 O1 C1 O2 168.94(18) . .
Mn1 O1 C1 C2 -10.2(4) . .
O2 C1 C2 C3 4.3(3) . .
O1 C1 C2 C3 -176.5(2) . .
O2 C1 C2 C4 179.2(2) . .
O1 C1 C2 C4 -1.7(4) . .
C10 N2 C3 C2 8.1(4) . .
C11 N2 C3 C2 -167.2(2) . .
C4 C2 C3 N2 6.4(4) . .
C1 C2 C3 N2 -178.4(2) . .
Mn1 O3 C4 C2 29.4(3) . .
Mn1 O3 C4 C5 -148.80(17) . .
C3 C2 C4 O3 166.1(2) . .
C1 C2 C4 O3 -8.7(4) . .
C3 C2 C4 C5 -15.6(3) . .
C1 C2 C4 C5 169.6(2) . .
O3 C4 C5 C6 12.9(3) . .
C2 C4 C5 C6 -165.4(2) . .
O3 C4 C5 C10 -170.3(2) . .
C2 C4 C5 C10 11.3(3) . .
C10 C5 C6 N3 179.0(2) . .
C4 C5 C6 N3 -4.3(4) . .
C10 C5 C6 C7 -0.5(3) . .
C4 C5 C6 C7 176.3(2) . .
N3 C6 C7 F1 -3.2(3) . .
C5 C6 C7 F1 176.2(2) . .
N3 C6 C7 C8 177.0(2) . .
C5 C6 C7 C8 -3.5(4) . .
C14 N4 C8 C7 22.2(4) . .
C17 N4 C8 C7 -134.3(3) . .
C14 N4 C8 C9 -151.8(3) . .
C17 N4 C8 C9 51.7(4) . .
F1 C7 C8 N4 10.3(4) . .
C6 C7 C8 N4 -170.0(2) . .
F1 C7 C8 C9 -175.4(2) . .
C6 C7 C8 C9 4.4(4) . .
N4 C8 C9 F2 2.6(3) . .
C7 C8 C9 F2 -172.0(2) . .
N4 C8 C9 C10 173.3(2) . .
C7 C8 C9 C10 -1.3(4) . .
F2 C9 C10 N2 -7.8(3) . .
C8 C9 C10 N2 -178.3(2) . .
F2 C9 C10 C5 168.2(2) . .
C8 C9 C10 C5 -2.4(4) . .
C3 N2 C10 C9 163.7(2) . .
C11 N2 C10 C9 -21.2(4) . .
C3 N2 C10 C5 -12.3(3) . .
C11 N2 C10 C5 162.8(2) . .
C6 C5 C10 C9 3.3(3) . .
C4 C5 C10 C9 -173.6(2) . .
C6 C5 C10 N2 179.3(2) . .
C4 C5 C10 N2 2.5(3) . .
C3 N2 C11 C13 114.4(3) . .
C10 N2 C11 C13 -60.7(4) . .
C3 N2 C11 C12 45.1(4) . .
C10 N2 C11 C12 -130.0(3) . .
N2 C11 C12 C13 108.0(3) . .
N2 C11 C13 C12 -108.4(3) . .
C8 N4 C14 C15 146.6(2) . .
C17 N4 C14 C15 -55.1(3) . .
C18 N5 C15 C16 177.0(2) . .
C18 N5 C15 C14 -60.7(3) . .
N4 C14 C15 N5 55.3(3) . .
N4 C14 C15 C16 177.1(2) . .
C8 N4 C17 C18 -143.4(3) . .
C14 N4 C17 C18 57.9(3) . .
C15 N5 C18 C17 62.5(3) . .
C15 N5 C18 C19 -176.4(2) . .
N4 C17 C18 N5 -59.5(3) . .
N4 C17 C18 C19 179.4(3) . .
C24 N1 C20 C21 1.5(5) . .
Mn1 N1 C20 C21 -175.1(3) . .
N1 C20 C21 C22 -0.8(6) . .
C20 C21 C22 C23 -1.4(6) . .
C21 C22 C23 C24 2.5(5) . .
C21 C22 C23 C25 -176.5(4) . .
C20 N1 C24 C23 -0.2(4) . .
Mn1 N1 C24 C23 176.7(2) . .
C20 N1 C24 C24 179.1(3) . 2
Mn1 N1 C24 C24 -4.0(4) . 2
C22 C23 C24 N1 -1.8(4) . .
C25 C23 C24 N1 177.3(3) . .
C22 C23 C24 C24 178.9(3) . 2
C25 C23 C24 C24 -2.0(5) . 2
C22 C23 C25 C25 176.8(5) . 2
C24 C23 C25 C25 -2.2(7) . 2
